data_7012918
loop_
_publ_author_name
'Grundy, Joanna'
'Coles, Martyn P.'
'Hitchcock, Peter B.'

_publ_section_title
;
 Synthesis and coordination chemistry of neutral
 phospha(iii)guanidines. Formation of
 1-aza-3-phospha-4-metallacyclobut-1-ene rings at group 6
 metalsElectronic supplementary information (ESI) available: an ORTEP
 representation and bond lengths and angles for 3a; crystal structure
 and refinement data, bond lengths and angles and an ORTEP
 representation of the molecular structure of Mo(CO)4(pip)2. See
 http://www.rsc.org/suppdata/dt/b3/b302554c/
;
_journal_issue 12
_journal_name_full 'Dalton Transactions'
_journal_page_first 2573
_journal_paper_doi 10.1039/b302554c
_journal_year 2003
_chemical_compound_source 'synthesis as described'
_chemical_formula_moiety 'C29 H33 Mo1 N2 O4 P1'
_chemical_formula_sum 'C29 H33 Mo N2 O4 P'
_chemical_formula_weight 600.48
_chemical_name_common '[Mo(CO)4{CyNHC(PPh2)NCy]'
_chemical_name_systematic
;
?
;
_space_group_IT_number 15
_symmetry_cell_setting monoclinic
_symmetry_Int_Tables_number 15
_symmetry_space_group_name_Hall '-C 2yc'
_symmetry_space_group_name_H-M 'C 1 2/c 1'
_atom_sites_solution_hydrogens geom
_atom_sites_solution_primary direct
_atom_sites_solution_secondary difmap
_audit_conform_dict_location ftp://ftp.iucr.org/pub/cif_core.dic
_audit_conform_dict_name cif_core.dic
_audit_conform_dict_version 2.2
_audit_creation_date 2002-08-20T14:41:30-00:00
_audit_creation_method 'WinGX routine CIF_UPDATE'
_cell_angle_alpha 90
_cell_angle_beta 118.448(1)
_cell_angle_gamma 90
_cell_formula_units_Z 8
_cell_length_a 32.0166(4)
_cell_length_b 9.4980(2)
_cell_length_c 21.3176(3)
_cell_measurement_reflns_used 8028
_cell_measurement_temperature 173(2)
_cell_measurement_theta_max 25.028
_cell_measurement_theta_min 3.705
_cell_measurement_wavelength 0.71073
_cell_volume 5699.78(17)
_computing_cell_refinement 'HKL Scalepack (Otwinowski & Minor 1997)'
_computing_data_collection 'Collect (Nonius BV, 1997-2000)'
_computing_data_reduction 'HKL Denzo and Scalepack (Otwinowski & Minor 1997)'
_computing_molecular_graphics 'Ortep-3 for Windows (Farrugia, 1997)'
_computing_publication_material 'WinGX publication routines (Farrugia, 1999)'
_computing_structure_refinement 'SHELXL-97 (Sheldrick, 1997)'
_computing_structure_solution 'SHELXS-97 (Sheldrick, 1997)'
_diffrn_ambient_temperature 173(2)
_diffrn_measured_fraction_theta_full 0.912
_diffrn_measured_fraction_theta_max 0.912
_diffrn_measurement_device '95mm CCD camera on \k-goniostat'
_diffrn_measurement_device_type KappaCCD
_diffrn_measurement_method CCD
_diffrn_radiation_monochromator graphite
_diffrn_radiation_probe x-ray
_diffrn_radiation_type MoK\a
_diffrn_radiation_wavelength 0.71073
_diffrn_reflns_av_R_equivalents 0.0315
_diffrn_reflns_av_unetI/netI 0.0293
_diffrn_reflns_limit_h_max 38
_diffrn_reflns_limit_h_min -37
_diffrn_reflns_limit_k_max 11
_diffrn_reflns_limit_k_min -9
_diffrn_reflns_limit_l_max 22
_diffrn_reflns_limit_l_min -25
_diffrn_reflns_number 14946
_diffrn_reflns_theta_full 25.02
_diffrn_reflns_theta_max 25.02
_diffrn_reflns_theta_min 3.86
_exptl_absorpt_coefficient_mu 0.552
_exptl_absorpt_correction_T_max 0.9144
_exptl_absorpt_correction_T_min 0.8344
_exptl_absorpt_correction_type multi-scan
_exptl_absorpt_process_details
;
[c.f. r.h. blessing, acta cryst. (1995), a51, 33-38]
;
_exptl_crystal_colour yellow
_exptl_crystal_density_diffrn 1.4
_exptl_crystal_density_method 'not measured'
_exptl_crystal_description prism
_exptl_crystal_F_000 2480
_exptl_crystal_size_max 0.3
_exptl_crystal_size_mid 0.2
_exptl_crystal_size_min 0.2
_refine_diff_density_max 0.349
_refine_diff_density_min -0.429
_refine_diff_density_rms 0.047
_refine_ls_extinction_method none
_refine_ls_goodness_of_fit_ref 1.058
_refine_ls_hydrogen_treatment 'H on N2 refined; others riding'
_refine_ls_matrix_type full
_refine_ls_number_parameters 338
_refine_ls_number_reflns 4577
_refine_ls_number_restraints 0
_refine_ls_restrained_S_all 1.058
_refine_ls_R_factor_all 0.0266
_refine_ls_R_factor_gt 0.0234
_refine_ls_shift/su_max 0.002
_refine_ls_shift/su_mean 0
_refine_ls_structure_factor_coef Fsqd
_refine_ls_weighting_details 'calc w=1/[\s^2^(Fo^2^)+(0.0164P)^2^+7.7314P] where P=(Fo^2^+2Fc^2^)/3'
_refine_ls_weighting_scheme calc
_refine_ls_wR_factor_gt 0.0548
_refine_ls_wR_factor_ref 0.0566
_reflns_number_gt 4223
_reflns_number_total 4577
_reflns_threshold_expression >2sigma(I)
_cod_data_source_file b302554c.txt
_cod_data_source_block mpc-2a(aug3002)
_cod_original_cell_volume 5699.8(2)
_cod_original_sg_symbol_H-M C2/c
_cod_original_formula_sum 'C29 H33 Mo1 N2 O4 P1'
_cod_database_code 7012918

loop_
_symmetry_equiv_pos_as_xyz
'x, y, z'
'-x, y, -z+1/2'
'x+1/2, y+1/2, z'
'-x+1/2, y+1/2, -z+1/2'
'-x, -y, -z'
'x, -y, z-1/2'
'-x+1/2, -y+1/2, -z'
'x+1/2, -y+1/2, z-1/2'

loop_
_atom_site_label
_atom_site_type_symbol
_atom_site_fract_x
_atom_site_fract_y
_atom_site_fract_z
_atom_site_U_iso_or_equiv
_atom_site_adp_type
_atom_site_occupancy
_atom_site_symmetry_multiplicity
_atom_site_calc_flag
_atom_site_refinement_flags
_atom_site_disorder_assembly
_atom_site_disorder_group
Mo Mo 0.149047(6) 0.851258(15) 0.017567(8) 0.01688(7) Uani 1 1 d . . .
P P 0.128062(17) 0.76258(5) 0.10926(3) 0.01773(11) Uani 1 1 d . . .
O1 O 0.25841(7) 0.84306(17) 0.13539(10) 0.0435(4) Uani 1 1 d . . .
O2 O 0.18313(7) 0.9193(2) -0.09470(9) 0.0530(5) Uani 1 1 d . . .
O3 O 0.04789(7) 0.86039(18) -0.11959(10) 0.0505(5) Uani 1 1 d . . .
O4 O 0.13786(6) 1.17038(14) 0.03772(9) 0.0366(4) Uani 1 1 d . . .
N1 N 0.14449(6) 0.60990(15) 0.02740(8) 0.0191(3) Uani 1 1 d . . .
N2 N 0.11749(7) 0.46177(18) 0.09061(9) 0.0275(4) Uani 1 1 d . . .
H2 H 0.1183(8) 0.394(3) 0.0701(12) 0.030(6) Uiso 1 1 d . . .
C1 C 0.21912(9) 0.84584(19) 0.09442(12) 0.0251(5) Uani 1 1 d . . .
C2 C 0.17091(8) 0.8899(2) -0.05367(11) 0.0293(5) Uani 1 1 d . . .
C3 C 0.08317(9) 0.8537(2) -0.06754(13) 0.0276(5) Uani 1 1 d . . .
C4 C 0.14363(7) 1.0513(2) 0.02926(10) 0.0229(4) Uani 1 1 d . . .
C5 C 0.12963(7) 0.58571(18) 0.07367(10) 0.0185(4) Uani 1 1 d . . .
C6 C 0.07285(7) 0.78629(19) 0.11320(11) 0.0217(4) Uani 1 1 d . . .
C7 C 0.03226(8) 0.8177(2) 0.05026(12) 0.0323(5) Uani 1 1 d . . .
H7 H 0.034 0.8269 0.0072 0.039 Uiso 1 1 calc R . .
C8 C -0.01106(9) 0.8357(2) 0.04957(14) 0.0404(6) Uani 1 1 d . . .
H8 H -0.0389 0.8552 0.006 0.048 Uiso 1 1 calc R . .
C9 C -0.01351(9) 0.8252(2) 0.11212(14) 0.0407(6) Uani 1 1 d . . .
H9 H -0.0431 0.8372 0.1118 0.049 Uiso 1 1 calc R . .
C10 C 0.02679(9) 0.7972(3) 0.17504(14) 0.0424(6) Uani 1 1 d . . .
H10 H 0.025 0.7913 0.2182 0.051 Uiso 1 1 calc R . .
C11 C 0.07019(8) 0.7774(2) 0.17639(12) 0.0322(5) Uani 1 1 d . . .
H11 H 0.0979 0.7578 0.2201 0.039 Uiso 1 1 calc R . .
C12 C 0.17492(7) 0.76786(18) 0.20076(10) 0.0187(4) Uani 1 1 d . . .
C13 C 0.18208(7) 0.8955(2) 0.23761(11) 0.0252(4) Uani 1 1 d . . .
H13 H 0.1603 0.9708 0.2162 0.03 Uiso 1 1 calc R . .
C14 C 0.22030(8) 0.9128(2) 0.30451(11) 0.0300(5) Uani 1 1 d . . .
H14 H 0.2244 0.999 0.3293 0.036 Uiso 1 1 calc R . .
C15 C 0.25271(8) 0.8051(2) 0.33566(11) 0.0306(5) Uani 1 1 d . . .
H15 H 0.2792 0.8175 0.3817 0.037 Uiso 1 1 calc R . .
C16 C 0.24646(8) 0.6792(2) 0.29967(11) 0.0291(5) Uani 1 1 d . . .
H16 H 0.2689 0.6054 0.321 0.035 Uiso 1 1 calc R . .
C17 C 0.20779(7) 0.65956(19) 0.23276(11) 0.0233(4) Uani 1 1 d . . .
H17 H 0.2037 0.5724 0.2087 0.028 Uiso 1 1 calc R . .
C18 C 0.15104(7) 0.49359(18) -0.01273(10) 0.0202(4) Uani 1 1 d . . .
H18 H 0.1544 0.4043 0.0141 0.024 Uiso 1 1 calc R . .
C19 C 0.10823(8) 0.4790(2) -0.08593(11) 0.0308(5) Uani 1 1 d . . .
H19B H 0.1035 0.5675 -0.113 0.037 Uiso 1 1 calc R . .
H19A H 0.0795 0.4622 -0.0808 0.037 Uiso 1 1 calc R . .
C20 C 0.11504(8) 0.3565(2) -0.12711(12) 0.0365(5) Uani 1 1 d . . .
H20B H 0.1157 0.2667 -0.1031 0.044 Uiso 1 1 calc R . .
H20A H 0.0878 0.3533 -0.1759 0.044 Uiso 1 1 calc R . .
C21 C 0.16098(9) 0.3716(2) -0.13155(12) 0.0335(5) Uani 1 1 d . . .
H21B H 0.1657 0.2868 -0.1544 0.04 Uiso 1 1 calc R . .
H21A H 0.1585 0.454 -0.1615 0.04 Uiso 1 1 calc R . .
C22 C 0.20327(8) 0.3900(2) -0.05812(12) 0.0298(5) Uani 1 1 d . . .
H22B H 0.2322 0.4056 -0.0628 0.036 Uiso 1 1 calc R . .
H22A H 0.2079 0.303 -0.03 0.036 Uiso 1 1 calc R . .
C23 C 0.19614(7) 0.5145(2) -0.01875(11) 0.0267(4) Uani 1 1 d . . .
H23B H 0.2238 0.5225 0.0295 0.032 Uiso 1 1 calc R . .
H23A H 0.1938 0.6028 -0.045 0.032 Uiso 1 1 calc R . .
C24 C 0.10476(7) 0.43402(19) 0.14690(10) 0.0229(4) Uani 1 1 d . . .
H24 H 0.1162 0.5147 0.1812 0.027 Uiso 1 1 calc R . .
C25 C 0.05127(8) 0.4209(2) 0.11760(12) 0.0327(5) Uani 1 1 d . . .
H25B H 0.0388 0.3458 0.081 0.039 Uiso 1 1 calc R . .
H25A H 0.0358 0.5105 0.0945 0.039 Uiso 1 1 calc R . .
C26 C 0.03921(9) 0.3863(3) 0.17717(15) 0.0455(6) Uani 1 1 d . . .
H26B H 0.0497 0.4646 0.212 0.055 Uiso 1 1 calc R . .
H26A H 0.0044 0.3763 0.1568 0.055 Uiso 1 1 calc R . .
C27 C 0.06334(10) 0.2507(3) 0.21500(15) 0.0478(7) Uani 1 1 d . . .
H27B H 0.0559 0.232 0.2543 0.057 Uiso 1 1 calc R . .
H27A H 0.051 0.171 0.181 0.057 Uiso 1 1 calc R . .
C28 C 0.11658(9) 0.2618(2) 0.24465(12) 0.0387(6) Uani 1 1 d . . .
H28B H 0.1314 0.1706 0.2663 0.046 Uiso 1 1 calc R . .
H28A H 0.1292 0.334 0.2827 0.046 Uiso 1 1 calc R . .
C29 C 0.13009(8) 0.3007(2) 0.18715(12) 0.0301(5) Uani 1 1 d . . .
H29B H 0.1218 0.2218 0.1529 0.036 Uiso 1 1 calc R . .
H29A H 0.1649 0.3153 0.2096 0.036 Uiso 1 1 calc R . .

loop_
_atom_site_aniso_label
_atom_site_aniso_U_11
_atom_site_aniso_U_22
_atom_site_aniso_U_33
_atom_site_aniso_U_23
_atom_site_aniso_U_13
_atom_site_aniso_U_12
Mo 0.02119(12) 0.01292(9) 0.01831(11) -0.00019(6) 0.01086(9) -0.00140(6)
P 0.0215(3) 0.0144(2) 0.0200(3) -0.00070(18) 0.0120(2) 0.00007(18)
O1 0.0257(12) 0.0525(11) 0.0446(10) 0.0040(8) 0.0105(10) -0.0005(7)
O2 0.0547(12) 0.0809(13) 0.0352(9) -0.0016(9) 0.0309(10) -0.0208(10)
O3 0.0377(12) 0.0515(11) 0.0414(11) -0.0034(8) 0.0019(12) 0.0045(8)
O4 0.0487(11) 0.0146(7) 0.0461(9) -0.0029(6) 0.0222(9) 0.0000(6)
N1 0.0239(9) 0.0148(7) 0.0210(8) -0.0012(6) 0.0126(8) -0.0004(6)
N2 0.0466(12) 0.0145(8) 0.0319(10) -0.0051(7) 0.0272(10) -0.0057(8)
C1 0.0301(15) 0.0214(10) 0.0287(12) 0.0005(8) 0.0179(13) -0.0013(8)
C2 0.0270(13) 0.0318(11) 0.0260(11) -0.0040(9) 0.0101(11) -0.0068(9)
C3 0.0299(15) 0.0214(11) 0.0308(13) -0.0022(8) 0.0139(14) -0.0004(8)
C4 0.0237(11) 0.0235(11) 0.0193(10) 0.0026(8) 0.0086(10) -0.0029(8)
C5 0.0195(11) 0.0161(9) 0.0185(9) -0.0013(7) 0.0080(9) 0.0001(7)
C6 0.0232(11) 0.0159(9) 0.0286(11) -0.0008(8) 0.0145(10) 0.0006(7)
C7 0.0280(13) 0.0377(12) 0.0325(12) -0.0008(9) 0.0155(12) 0.0026(9)
C8 0.0227(13) 0.0472(14) 0.0454(15) -0.0002(11) 0.0114(13) 0.0049(10)
C9 0.0330(15) 0.0364(13) 0.0659(18) 0.0065(11) 0.0342(15) 0.0070(10)
C10 0.0447(16) 0.0500(15) 0.0500(15) 0.0117(12) 0.0368(15) 0.0114(11)
C11 0.0327(13) 0.0366(12) 0.0341(12) 0.0086(9) 0.0215(12) 0.0092(9)
C12 0.0215(11) 0.0189(9) 0.0204(10) -0.0014(7) 0.0137(9) -0.0027(7)
C13 0.0312(13) 0.0209(10) 0.0273(11) -0.0025(8) 0.0170(11) 0.0002(8)
C14 0.0366(14) 0.0300(11) 0.0290(12) -0.0112(9) 0.0200(12) -0.0097(9)
C15 0.0256(13) 0.0428(13) 0.0214(11) -0.0045(9) 0.0097(11) -0.0101(10)
C16 0.0228(12) 0.0326(11) 0.0300(12) 0.0048(9) 0.0110(11) 0.0014(9)
C17 0.0241(12) 0.0200(10) 0.0271(11) -0.0014(8) 0.0132(11) -0.0015(8)
C18 0.0266(12) 0.0143(9) 0.0227(10) -0.0007(7) 0.0140(10) 0.0008(7)
C19 0.0265(13) 0.0367(12) 0.0285(11) -0.0097(9) 0.0125(11) 0.0032(9)
C20 0.0317(14) 0.0437(14) 0.0291(12) -0.0178(10) 0.0105(12) -0.0002(10)
C21 0.0443(15) 0.0326(11) 0.0296(12) -0.0039(9) 0.0225(12) 0.0086(10)
C22 0.0335(13) 0.0260(10) 0.0390(12) 0.0015(9) 0.0249(12) 0.0074(9)
C23 0.0247(12) 0.0260(10) 0.0311(11) -0.0036(8) 0.0148(11) -0.0001(8)
C24 0.0297(12) 0.0187(9) 0.0250(10) -0.0019(8) 0.0170(10) -0.0039(8)
C25 0.0303(13) 0.0253(11) 0.0407(13) 0.0007(9) 0.0154(12) -0.0044(9)
C26 0.0445(16) 0.0382(13) 0.0714(18) 0.0040(12) 0.0419(16) -0.0048(11)
C27 0.0630(18) 0.0376(13) 0.0624(17) 0.0090(12) 0.0459(16) -0.0077(12)
C28 0.0586(17) 0.0278(12) 0.0348(12) 0.0069(9) 0.0263(13) 0.0004(10)
C29 0.0351(13) 0.0238(10) 0.0342(12) 0.0034(9) 0.0187(11) 0.0014(9)

loop_
_atom_type_symbol
_atom_type_description
_atom_type_scat_dispersion_real
_atom_type_scat_dispersion_imag
_atom_type_scat_source
C C 0.0033 0.0016 'International Tables Vol C Tables 4.2.6.8 and 6.1.1.4'
H H 0 0 'International Tables Vol C Tables 4.2.6.8 and 6.1.1.4'
Mo Mo -1.6832 0.6857 'International Tables Vol C Tables 4.2.6.8 and 6.1.1.4'
N N 0.0061 0.0033 'International Tables Vol C Tables 4.2.6.8 and 6.1.1.4'
O O 0.0106 0.006 'International Tables Vol C Tables 4.2.6.8 and 6.1.1.4'
P P 0.1023 0.0942 'International Tables Vol C Tables 4.2.6.8 and 6.1.1.4'

loop_
_geom_angle_atom_site_label_1
_geom_angle_atom_site_label_2
_geom_angle_atom_site_label_3
_geom_angle
_geom_angle_site_symmetry_1
_geom_angle_site_symmetry_3
_geom_angle_publ_flag
C4 Mo C2 90.15(8) . . ?
C4 Mo C3 89.14(8) . . ?
C2 Mo C3 84.77(8) . . ?
C4 Mo C1 93.02(8) . . ?
C2 Mo C1 88.03(8) . . ?
C3 Mo C1 172.49(8) . . ?
C4 Mo N1 161.49(7) . . ?
C2 Mo N1 108.25(7) . . ?
C3 Mo N1 90.50(7) . . ?
C1 Mo N1 89.71(6) . . ?
C4 Mo P 99.00(5) . . ?
C2 Mo P 170.23(6) . . ?
C3 Mo P 98.71(6) . . ?
C1 Mo P 88.06(5) . . ?
N1 Mo P 62.78(4) . . ?
C12 P C6 105.74(9) . . ?
C12 P C5 107.24(8) . . ?
C6 P C5 110.28(8) . . ?
C12 P Mo 116.16(6) . . ?
C6 P Mo 128.52(7) . . ?
C5 P Mo 85.15(6) . . ?
C5 N1 C18 120.78(15) . . ?
C5 N1 Mo 107.75(11) . . ?
C18 N1 Mo 131.19(11) . . ?
C5 N2 C24 127.45(16) . . ?
O1 C1 Mo 177.81(17) . . ?
O2 C2 Mo 176.58(19) . . ?
O3 C3 Mo 173.18(19) . . ?
O4 C4 Mo 175.15(16) . . ?
N1 C5 N2 127.96(16) . . ?
N1 C5 P 103.93(12) . . ?
N2 C5 P 128.10(14) . . ?
C7 C6 C11 119.28(18) . . ?
C7 C6 P 117.71(14) . . ?
C11 C6 P 122.99(16) . . ?
C6 C7 C8 120.5(2) . . ?
C9 C8 C7 119.9(2) . . ?
C10 C9 C8 120.0(2) . . ?
C9 C10 C11 120.8(2) . . ?
C10 C11 C6 119.6(2) . . ?
C17 C12 C13 118.64(18) . . ?
C17 C12 P 123.49(14) . . ?
C13 C12 P 117.28(15) . . ?
C14 C13 C12 120.70(19) . . ?
C13 C14 C15 120.23(19) . . ?
C14 C15 C16 119.8(2) . . ?
C15 C16 C17 120.6(2) . . ?
C16 C17 C12 120.01(18) . . ?
N1 C18 C19 110.98(15) . . ?
N1 C18 C23 110.76(15) . . ?
C19 C18 C23 110.74(16) . . ?
C18 C19 C20 110.70(17) . . ?
C21 C20 C19 111.62(18) . . ?
C22 C21 C20 111.12(17) . . ?
C21 C22 C23 111.28(17) . . ?
C18 C23 C22 109.94(16) . . ?
N2 C24 C25 112.11(17) . . ?
N2 C24 C29 109.21(15) . . ?
C25 C24 C29 110.79(16) . . ?
C24 C25 C26 110.88(19) . . ?
C27 C26 C25 110.92(19) . . ?
C28 C27 C26 110.43(19) . . ?
C27 C28 C29 112.0(2) . . ?
C28 C29 C24 111.96(17) . . ?

loop_
_geom_bond_atom_site_label_1
_geom_bond_atom_site_label_2
_geom_bond_distance
_geom_bond_site_symmetry_2
_geom_bond_publ_flag
Mo C4 1.9350(19) . ?
Mo C2 1.986(2) . ?
Mo C3 2.024(3) . ?
Mo C1 2.054(3) . ?
Mo N1 2.3129(15) . ?
Mo P 2.4966(5) . ?
P C12 1.8083(19) . ?
P C6 1.8232(19) . ?
P C5 1.8538(18) . ?
O1 C1 1.140(3) . ?
O2 C2 1.150(2) . ?
O3 C3 1.148(3) . ?
O4 C4 1.173(2) . ?
N1 C5 1.304(2) . ?
N1 C18 1.472(2) . ?
N2 C5 1.342(2) . ?
N2 C24 1.463(2) . ?
C6 C7 1.384(3) . ?
C6 C11 1.392(3) . ?
C7 C8 1.390(3) . ?
C8 C9 1.376(3) . ?
C9 C10 1.373(4) . ?
C10 C11 1.389(3) . ?
C12 C17 1.395(3) . ?
C12 C13 1.403(3) . ?
C13 C14 1.377(3) . ?
C14 C15 1.381(3) . ?
C15 C16 1.383(3) . ?
C16 C17 1.385(3) . ?
C18 C19 1.515(3) . ?
C18 C23 1.522(3) . ?
C19 C20 1.534(3) . ?
C20 C21 1.525(3) . ?
C21 C22 1.515(3) . ?
C22 C23 1.529(3) . ?
C24 C25 1.523(3) . ?
C24 C29 1.528(3) . ?
C25 C26 1.529(3) . ?
C26 C27 1.521(3) . ?
C27 C28 1.513(4) . ?
C28 C29 1.527(3) . ?
